data_4112500
loop_
_publ_author_name
'Hidetoshi Kawai'
'Ryo Katoono'
'Kouki Nishimura'
'Shunsuke Matsuda'
'Kenshu Fujiwara'
'Takashi Tsuji'
'Takanori Suzuki'

_publ_section_title
;
 Positive Homotropic Allosteric Binding of Benzenediols in a
 Hydrindacene-Based Exoditopic Receptor: Cooperativity in Amide Hydrogen
 Bonding
;
_journal_name_full 'Journal of the American Chemical Society'
_journal_page_first 5034
_journal_page_last 5035
_journal_paper_doi 10.1021/ja049336p
_journal_volume 126
_journal_year 2004
_chemical_formula_sum 'C76 H72 N2 O14'
_chemical_formula_weight 1237.41
_space_group_IT_number 14
_symmetry_cell_setting monoclinic
_symmetry_Int_Tables_number 14
_symmetry_space_group_name_Hall '-P 2ybc'
_symmetry_space_group_name_H-M 'P 1 21/c 1'
_cell_angle_alpha 90
_cell_angle_beta 111.5078(7)
_cell_angle_gamma 90
_cell_formula_units_Z 2
_cell_length_a 13.343(2)
_cell_length_b 13.7657(7)
_cell_length_c 18.3825(6)
_cell_measurement_temperature 110.2
_cell_volume 3141.3(5)
_computing_data_reduction 'teXsan Ver. 1.10'
_computing_publication_material 'teXsan Ver. 1.10'
_computing_structure_refinement 'teXsan Ver. 1.10'
_computing_structure_solution SIR92
_diffrn_measured_fraction_theta_full 0.9615
_diffrn_measured_fraction_theta_max 0.9615
_diffrn_measurement_device_type 'Rigaku/MSC Mercury CCD'
_diffrn_measurement_method \w
_diffrn_radiation_type 'Mo K\a'
_diffrn_radiation_wavelength 0.7107
_diffrn_reflns_av_R_equivalents 0.091
_diffrn_reflns_limit_h_max 17
_diffrn_reflns_limit_h_min 0
_diffrn_reflns_limit_k_max 18
_diffrn_reflns_limit_k_min 0
_diffrn_reflns_limit_l_max 21
_diffrn_reflns_limit_l_min -24
_diffrn_reflns_number 19891
_diffrn_reflns_theta_full 27.88
_diffrn_reflns_theta_max 27.88
_exptl_absorpt_coefficient_mu 0.090
_exptl_absorpt_correction_type none
_exptl_crystal_colour colorless
_exptl_crystal_density_diffrn 1.308
_exptl_crystal_description cube
_exptl_crystal_size_max 0.300
_exptl_crystal_size_mid 0.300
_exptl_crystal_size_min 0.150
_refine_diff_density_max 0.31
_refine_diff_density_min -0.26
_refine_ls_extinction_method none
_refine_ls_goodness_of_fit_ref 1.561
_refine_ls_hydrogen_treatment noref
_refine_ls_number_parameters 415
_refine_ls_number_reflns 4973
_refine_ls_R_factor_gt 0.0538
_refine_ls_shift/su_max 0.0017
_refine_ls_structure_factor_coef F
_refine_ls_weighting_details 'w = 1/[\s^2^(Fo) + 0.00063|Fo|^2^]'
_refine_ls_weighting_scheme calc
_refine_ls_wR_factor_ref 0.0728
_reflns_number_gt 4973
_reflns_number_total 7205
_reflns_threshold_expression F^2^>3.0\s(F^2^)
_cod_data_source_file ja049336psi20040308_084201.cif
_cod_data_source_block resorcinol-TrtAmide_from_e
_cod_original_cell_volume 3141.2(5)
_cod_original_formula_sum 'C76 H72 N2 O14 '
_cod_database_code 4112500

loop_
_symmetry_equiv_pos_as_xyz
x,y,z
-x,1/2+y,1/2-z
-x,-y,-z
x,1/2-y,1/2+z

loop_
_atom_site_label
_atom_site_type_symbol
_atom_site_fract_x
_atom_site_fract_y
_atom_site_fract_z
_atom_site_U_iso_or_equiv
_atom_site_adp_type
_atom_site_occupancy
_atom_site_calc_flag
O(1) O 0.6440(1) 0.04346(10) -0.15732(7) 0.0265(3) Uani 1.00 d
O(2) O 0.5245(1) 0.06892(10) -0.27763(7) 0.0253(3) Uani 1.00 d
O(3) O 0.4416(1) 0.28237(10) -0.22616(8) 0.0380(4) Uani 1.00 d
O(4) O 0.3216(1) 0.16466(9) -0.28190(7) 0.0259(3) Uani 1.00 d
O(5) O 0.6036(1) 0.21395(9) 0.12428(7) 0.0222(3) Uani 1.00 d
O(6) O 0.7767(1) 0.00276(9) -0.00780(7) 0.0222(3) Uani 1.00 d
O(7) O 0.5828(1) -0.29523(9) -0.02015(8) 0.0293(3) Uani 1.00 d
N(1) N 0.7463(1) 0.14906(10) 0.10117(8) 0.0171(3) Uani 1.00 d
C(1) C 0.5721(1) 0.0728(1) 0.04387(10) 0.0159(4) Uani 1.00 d
C(2) C 0.5227(1) 0.0803(1) -0.03694(10) 0.0167(4) Uani 1.00 d
C(3) C 0.5317(1) 0.1620(1) -0.08883(10) 0.0192(4) Uani 1.00 d
C(4) C 0.4756(1) 0.1209(1) -0.17294(10) 0.0189(4) Uani 1.00 d
C(5) C 0.4026(1) 0.0360(1) -0.16475(10) 0.0189(4) Uani 1.00 d
C(6) C 0.4519(1) 0.0087(1) -0.07962(9) 0.0171(4) Uani 1.00 d
C(7) C 0.5584(1) 0.0754(1) -0.20071(10) 0.0189(4) Uani 1.00 d
C(8) C 0.5940(2) 0.0177(2) -0.3110(1) 0.0298(5) Uani 1.00 d
C(9) C 0.5235(2) -0.0171(2) -0.3902(1) 0.0326(5) Uani 1.00 d
C(10) C 0.4123(2) 0.1993(1) -0.22971(10) 0.0211(4) Uani 1.00 d
C(11) C 0.2525(2) 0.2327(1) -0.3390(1) 0.0310(5) Uani 1.00 d
C(12) C 0.1921(2) 0.1757(2) -0.4110(1) 0.0309(5) Uani 1.00 d
C(13) C 0.6424(1) 0.1526(1) 0.09345(9) 0.0170(4) Uani 1.00 d
C(14) C 0.8375(1) 0.2069(1) 0.15589(9) 0.0165(4) Uani 1.00 d
C(15) C 0.9392(1) 0.1513(1) 0.15856(10) 0.0174(4) Uani 1.00 d
C(16) C 1.0143(1) 0.1128(1) 0.22707(10) 0.0209(4) Uani 1.00 d
C(17) C 1.1032(2) 0.0625(1) 0.2255(1) 0.0247(4) Uani 1.00 d
C(18) C 1.1197(2) 0.0498(1) 0.1562(1) 0.0256(5) Uani 1.00 d
C(19) C 1.0462(2) 0.0887(1) 0.0875(1) 0.0231(4) Uani 1.00 d
C(20) C 0.9581(1) 0.1396(1) 0.08931(10) 0.0199(4) Uani 1.00 d
C(21) C 0.8421(1) 0.3097(1) 0.12398(10) 0.0185(4) Uani 1.00 d
C(22) C 0.9412(2) 0.3572(1) 0.1462(1) 0.0231(4) Uani 1.00 d
C(23) C 0.9501(2) 0.4497(1) 0.1192(1) 0.0257(5) Uani 1.00 d
C(24) C 0.8595(2) 0.4966(1) 0.0693(1) 0.0272(5) Uani 1.00 d
C(25) C 0.7613(2) 0.4510(1) 0.0468(1) 0.0282(5) Uani 1.00 d
C(26) C 0.7518(2) 0.3576(1) 0.0737(1) 0.0234(4) Uani 1.00 d
C(27) C 0.8294(1) 0.2089(1) 0.23737(10) 0.0187(4) Uani 1.00 d
C(28) C 0.8041(2) 0.1226(1) 0.2673(1) 0.0227(4) Uani 1.00 d
C(29) C 0.8001(2) 0.1195(1) 0.3413(1) 0.0277(5) Uani 1.00 d
C(30) C 0.8224(2) 0.2022(2) 0.3878(1) 0.0341(5) Uani 1.00 d
C(31) C 0.8480(2) 0.2875(1) 0.3589(1) 0.0346(5) Uani 1.00 d
C(32) C 0.8509(2) 0.2911(1) 0.2837(1) 0.0268(5) Uani 1.00 d
C(33) C 0.7632(1) -0.0856(1) 0.0225(1) 0.0203(4) Uani 1.00 d
C(34) C 0.6779(1) -0.1458(1) -0.0172(1) 0.0215(4) Uani 1.00 d
C(35) C 0.6658(2) -0.2332(1) 0.0165(1) 0.0229(4) Uani 1.00 d
C(36) C 0.7396(2) -0.2599(1) 0.0895(1) 0.0292(5) Uani 1.00 d
C(37) C 0.8254(2) -0.1995(1) 0.1274(1) 0.0295(5) Uani 1.00 d
C(38) C 0.8379(2) -0.1114(1) 0.0948(1) 0.0269(5) Uani 1.00 d
H(1) H 0.7561 0.1033 0.0720 0.0352 Uiso 1.00 calc
H(2) H 0.6060 0.1778 -0.0793 0.0352 Uiso 1.00 calc
H(3) H 0.4920 0.2189 -0.0813 0.0352 Uiso 1.00 calc
H(4) H 0.3281 0.0552 -0.1797 0.0352 Uiso 1.00 calc
H(5) H 0.4016 -0.0188 -0.2010 0.0352 Uiso 1.00 calc
H(6) H 0.6259 -0.0299 -0.2746 0.0352 Uiso 1.00 calc
H(7) H 0.6466 0.0668 -0.3115 0.0352 Uiso 1.00 calc
H(8) H 0.4658 -0.0556 -0.3833 0.0352 Uiso 1.00 calc
H(9) H 0.4809 0.0298 -0.4255 0.0352 Uiso 1.00 calc
H(10) H 0.5675 -0.0536 -0.4126 0.0352 Uiso 1.00 calc
H(11) H 0.2009 0.2558 -0.3153 0.0352 Uiso 1.00 calc
H(12) H 0.2967 0.2803 -0.3521 0.0352 Uiso 1.00 calc
H(13) H 0.1489 0.1332 -0.3998 0.0352 Uiso 1.00 calc
H(14) H 0.2428 0.1423 -0.4291 0.0352 Uiso 1.00 calc
H(15) H 0.1416 0.2159 -0.4502 0.0352 Uiso 1.00 calc
H(16) H 0.9955 0.1144 0.2746 0.0352 Uiso 1.00 calc
H(17) H 1.1613 0.0415 0.2742 0.0352 Uiso 1.00 calc
H(18) H 1.1846 0.0226 0.1537 0.0352 Uiso 1.00 calc
H(19) H 1.0560 0.0854 0.0385 0.0352 Uiso 1.00 calc
H(20) H 0.9064 0.1575 0.0400 0.0352 Uiso 1.00 calc
H(21) H 1.0052 0.3184 0.1816 0.0352 Uiso 1.00 calc
H(22) H 1.0224 0.4857 0.1359 0.0352 Uiso 1.00 calc
H(23) H 0.8701 0.5564 0.0489 0.0352 Uiso 1.00 calc
H(24) H 0.7005 0.4843 0.0155 0.0352 Uiso 1.00 calc
H(25) H 0.6730 0.3398 0.0556 0.0352 Uiso 1.00 calc
H(26) H 0.7965 0.0629 0.2362 0.0352 Uiso 1.00 calc
H(27) H 0.7794 0.0589 0.3593 0.0352 Uiso 1.00 calc
H(28) H 0.8037 0.1969 0.4377 0.0352 Uiso 1.00 calc
H(29) H 0.8503 0.3477 0.3893 0.0352 Uiso 1.00 calc
H(30) H 0.8594 0.3549 0.2591 0.0352 Uiso 1.00 calc
H(31) H 0.7219 0.0143 -0.0500 0.0352 Uiso 1.00 calc
H(32) H 0.5326 -0.2665 -0.0649 0.0352 Uiso 1.00 calc
H(33) H 0.6254 -0.1252 -0.0667 0.0352 Uiso 1.00 calc
H(34) H 0.7273 -0.3236 0.1131 0.0352 Uiso 1.00 calc
H(35) H 0.8845 -0.2205 0.1799 0.0352 Uiso 1.00 calc
H(36) H 0.8957 -0.0756 0.1176 0.0352 Uiso 1.00 calc

loop_
_atom_site_aniso_label
_atom_site_aniso_U_11
_atom_site_aniso_U_22
_atom_site_aniso_U_33
_atom_site_aniso_U_12
_atom_site_aniso_U_13
_atom_site_aniso_U_23
O(1) 0.0224(7) 0.0357(7) 0.0181(6) 0.0049(6) 0.0034(5) 0.0013(5)
O(2) 0.0262(7) 0.0322(7) 0.0149(6) 0.0070(6) 0.0046(5) 0.0010(5)
O(3) 0.0465(9) 0.0205(6) 0.0338(8) -0.0045(6) -0.0006(7) 0.0052(6)
O(4) 0.0273(7) 0.0230(6) 0.0195(6) 0.0010(6) -0.0008(6) 0.0056(5)
O(5) 0.0212(6) 0.0216(6) 0.0226(6) -0.0006(5) 0.0066(5) -0.0062(5)
O(6) 0.0217(7) 0.0204(6) 0.0203(6) 0.0001(5) 0.0030(5) 0.0010(5)
O(7) 0.0271(7) 0.0219(6) 0.0329(7) -0.0025(6) 0.0039(6) -0.0013(6)
N(1) 0.0159(7) 0.0175(6) 0.0149(6) -0.0013(6) 0.0021(5) -0.0043(5)
C(1) 0.0136(8) 0.0163(7) 0.0160(7) 0.0012(7) 0.0033(6) -0.0011(6)
C(2) 0.0167(8) 0.0157(7) 0.0180(8) 0.0002(7) 0.0065(6) -0.0001(6)
C(3) 0.0211(9) 0.0184(8) 0.0159(8) -0.0022(7) 0.0040(7) -0.0011(7)
C(4) 0.0195(9) 0.0186(7) 0.0164(8) -0.0011(7) 0.0042(7) 0.0012(7)
C(5) 0.0199(9) 0.0195(8) 0.0142(7) -0.0032(7) 0.0026(7) 0.0008(6)
C(6) 0.0165(8) 0.0196(7) 0.0140(7) 0.0007(7) 0.0044(6) -0.0003(6)
C(7) 0.0196(9) 0.0184(8) 0.0157(8) -0.0039(7) 0.0031(7) 0.0010(7)
C(8) 0.028(1) 0.041(1) 0.0200(9) 0.0071(9) 0.0077(8) -0.0003(8)
C(9) 0.037(1) 0.036(1) 0.0218(9) 0.0094(10) 0.0071(8) -0.0017(8)
C(10) 0.0243(9) 0.0208(8) 0.0182(8) 0.0023(7) 0.0079(7) 0.0012(7)
C(11) 0.037(1) 0.0277(9) 0.0213(9) 0.0083(9) 0.0020(9) 0.0068(8)
C(12) 0.028(1) 0.0352(10) 0.0239(9) -0.0018(9) 0.0028(8) 0.0062(8)
C(13) 0.0185(9) 0.0186(7) 0.0120(7) 0.0001(7) 0.0035(6) 0.0020(6)
C(14) 0.0158(8) 0.0175(7) 0.0131(7) -0.0033(7) 0.0016(6) -0.0028(6)
C(15) 0.0156(8) 0.0145(7) 0.0200(8) -0.0030(7) 0.0040(7) -0.0024(6)
C(16) 0.0196(9) 0.0205(8) 0.0196(8) -0.0024(7) 0.0035(7) 0.0009(7)
C(17) 0.0200(9) 0.0223(8) 0.0257(9) -0.0006(8) 0.0011(8) 0.0022(7)
C(18) 0.0205(9) 0.0210(8) 0.037(1) 0.0021(7) 0.0119(8) -0.0009(8)
C(19) 0.0215(9) 0.0225(8) 0.0256(9) -0.0035(7) 0.0089(7) -0.0058(7)
C(20) 0.0174(9) 0.0210(8) 0.0175(8) -0.0021(7) 0.0017(7) -0.0028(7)
C(21) 0.0208(9) 0.0193(8) 0.0143(8) -0.0002(7) 0.0050(7) -0.0032(7)
C(22) 0.0236(10) 0.0195(8) 0.0229(9) -0.0015(8) 0.0046(7) 0.0004(7)
C(23) 0.028(1) 0.0207(8) 0.0287(9) -0.0039(8) 0.0115(8) -0.0009(7)
C(24) 0.038(1) 0.0192(8) 0.0241(9) -0.0021(8) 0.0102(8) 0.0038(7)
C(25) 0.031(1) 0.0233(9) 0.0248(9) 0.0051(8) 0.0040(8) 0.0048(8)
C(26) 0.0199(9) 0.0245(8) 0.0215(9) 0.0011(8) 0.0023(7) 0.0007(7)
C(27) 0.0165(8) 0.0210(8) 0.0159(8) 0.0013(7) 0.0026(7) 0.0000(7)
C(28) 0.0219(9) 0.0224(8) 0.0213(9) 0.0005(7) 0.0047(7) -0.0002(7)
C(29) 0.032(1) 0.0252(9) 0.0251(9) -0.0010(8) 0.0090(8) 0.0038(8)
C(30) 0.052(1) 0.0326(10) 0.0206(9) 0.0028(10) 0.0167(9) 0.0038(8)
C(31) 0.060(1) 0.0244(9) 0.0205(9) 0.0019(10) 0.0159(9) -0.0026(8)
C(32) 0.038(1) 0.0195(8) 0.0206(9) 0.0025(8) 0.0081(8) -0.0002(7)
C(33) 0.0223(9) 0.0191(8) 0.0198(8) 0.0028(7) 0.0082(7) -0.0013(7)
C(34) 0.0203(9) 0.0225(8) 0.0202(8) 0.0037(7) 0.0057(7) -0.0017(7)
C(35) 0.0218(9) 0.0203(8) 0.0248(9) 0.0014(7) 0.0065(7) -0.0041(7)
C(36) 0.034(1) 0.0228(9) 0.0269(9) 0.0034(8) 0.0072(8) 0.0025(8)
C(37) 0.031(1) 0.0296(10) 0.0208(9) 0.0040(9) 0.0017(8) 0.0028(8)
C(38) 0.024(1) 0.0248(9) 0.0243(9) -0.0012(8) 0.0004(8) -0.0026(8)

loop_
_atom_type_symbol
_atom_type_description
_atom_type_scat_dispersion_real
_atom_type_scat_dispersion_imag
_atom_type_scat_source
C C 0.003 0.002
;International Tables for Crystallography
(1992, Vol. C, Tables 4.2.6.8 and 6.1.1.1)
;
H H 0.000 0.000
;International Tables for Crystallography
(1992, Vol. C, Table 6.1.1.2)
;
N N 0.006 0.003
;International Tables for Crystallography
(1992, Vol. C, Tables 4.2.6.8 and 6.1.1.1)
;
O O 0.011 0.006
;International Tables for Crystallography
(1992, Vol. C, Tables 4.2.6.8 and 6.1.1.1)
;

loop_
_geom_angle_atom_site_label_1
_geom_angle_atom_site_label_2
_geom_angle_atom_site_label_3
_geom_angle
_geom_angle_site_symmetry_2
_geom_angle_site_symmetry_3
_geom_angle_publ_flag
C(7) O(2) C(8) 117.3(1) 1_555 1_555 yes
C(10) O(4) C(11) 117.3(1) 1_555 1_555 yes
C(13) N(1) C(14) 127.4(1) 1_555 1_555 yes
C(2) C(1) C(6) 117.5(1) 1_555 3_655 yes
C(2) C(1) C(13) 122.4(1) 1_555 1_555 yes
C(6) C(1) C(13) 119.9(1) 3_655 1_555 yes
C(1) C(2) C(3) 127.9(1) 1_555 1_555 yes
C(1) C(2) C(6) 120.6(2) 1_555 1_555 yes
C(3) C(2) C(6) 111.5(1) 1_555 1_555 yes
C(2) C(3) C(4) 103.7(1) 1_555 1_555 yes
C(3) C(4) C(5) 105.4(1) 1_555 1_555 yes
C(3) C(4) C(7) 109.9(1) 1_555 1_555 yes
C(3) C(4) C(10) 111.5(1) 1_555 1_555 yes
C(5) C(4) C(7) 106.3(1) 1_555 1_555 yes
C(5) C(4) C(10) 112.8(1) 1_555 1_555 yes
C(7) C(4) C(10) 110.6(1) 1_555 1_555 yes
C(4) C(5) C(6) 103.7(1) 1_555 1_555 yes
C(1) C(6) C(2) 122.0(1) 3_655 1_555 yes
C(1) C(6) C(5) 127.0(1) 3_655 1_555 yes
C(2) C(6) C(5) 110.9(1) 1_555 1_555 yes
O(1) C(7) O(2) 123.5(2) 1_555 1_555 yes
O(1) C(7) C(4) 123.9(2) 1_555 1_555 yes
O(2) C(7) C(4) 112.5(1) 1_555 1_555 yes
O(2) C(8) C(9) 107.0(2) 1_555 1_555 yes
O(3) C(10) O(4) 125.0(2) 1_555 1_555 yes
O(3) C(10) C(4) 123.3(2) 1_555 1_555 yes
O(4) C(10) C(4) 111.7(1) 1_555 1_555 yes
O(4) C(11) C(12) 107.2(2) 1_555 1_555 yes
O(5) C(13) N(1) 124.7(2) 1_555 1_555 yes
O(5) C(13) C(1) 120.2(2) 1_555 1_555 yes
N(1) C(13) C(1) 115.1(1) 1_555 1_555 yes
N(1) C(14) C(15) 104.3(1) 1_555 1_555 yes
N(1) C(14) C(21) 111.7(1) 1_555 1_555 yes
N(1) C(14) C(27) 109.5(1) 1_555 1_555 yes
C(15) C(14) C(21) 108.1(1) 1_555 1_555 yes
C(15) C(14) C(27) 110.6(1) 1_555 1_555 yes
C(21) C(14) C(27) 112.4(1) 1_555 1_555 yes
C(14) C(15) C(16) 123.3(2) 1_555 1_555 yes
C(14) C(15) C(20) 118.7(1) 1_555 1_555 yes
C(16) C(15) C(20) 118.0(2) 1_555 1_555 yes
C(15) C(16) C(17) 120.6(2) 1_555 1_555 yes
C(16) C(17) C(18) 120.7(2) 1_555 1_555 yes
C(17) C(18) C(19) 119.4(2) 1_555 1_555 yes
C(18) C(19) C(20) 119.8(2) 1_555 1_555 yes
C(15) C(20) C(19) 121.5(2) 1_555 1_555 yes
C(14) C(21) C(22) 118.9(1) 1_555 1_555 yes
C(14) C(21) C(26) 122.9(2) 1_555 1_555 yes
C(22) C(21) C(26) 118.1(2) 1_555 1_555 yes
C(21) C(22) C(23) 121.4(2) 1_555 1_555 yes
C(22) C(23) C(24) 119.8(2) 1_555 1_555 yes
C(23) C(24) C(25) 119.5(2) 1_555 1_555 yes
C(24) C(25) C(26) 120.9(2) 1_555 1_555 yes
C(21) C(26) C(25) 120.2(2) 1_555 1_555 yes
C(14) C(27) C(28) 118.7(2) 1_555 1_555 yes
C(14) C(27) C(32) 122.7(2) 1_555 1_555 yes
C(28) C(27) C(32) 118.5(2) 1_555 1_555 yes
C(27) C(28) C(29) 121.0(2) 1_555 1_555 yes
C(28) C(29) C(30) 120.2(2) 1_555 1_555 yes
C(29) C(30) C(31) 119.2(2) 1_555 1_555 yes
C(30) C(31) C(32) 120.7(2) 1_555 1_555 yes
C(27) C(32) C(31) 120.3(2) 1_555 1_555 yes
O(6) C(33) C(34) 121.4(2) 1_555 1_555 yes
O(6) C(33) C(38) 117.4(2) 1_555 1_555 yes
C(34) C(33) C(38) 121.2(2) 1_555 1_555 yes
C(33) C(34) C(35) 119.5(2) 1_555 1_555 yes
O(7) C(35) C(34) 121.9(2) 1_555 1_555 yes
O(7) C(35) C(36) 118.0(2) 1_555 1_555 yes
C(34) C(35) C(36) 120.1(2) 1_555 1_555 yes
C(35) C(36) C(37) 119.4(2) 1_555 1_555 yes
C(36) C(37) C(38) 121.1(2) 1_555 1_555 yes
C(33) C(38) C(37) 118.7(2) 1_555 1_555 yes

loop_
_geom_bond_atom_site_label_1
_geom_bond_atom_site_label_2
_geom_bond_distance
_geom_bond_site_symmetry_2
_geom_bond_publ_flag
O(1) C(7) 1.210(2) . yes
O(2) C(7) 1.320(2) . yes
O(2) C(8) 1.467(3) . yes
O(3) C(10) 1.202(2) . yes
O(4) C(10) 1.327(2) . yes
O(4) C(11) 1.456(2) . yes
O(5) C(13) 1.232(2) . yes
O(6) C(33) 1.377(2) . yes
O(7) C(35) 1.365(2) . yes
N(1) C(13) 1.342(2) . yes
N(1) C(14) 1.493(2) . yes
C(1) C(2) 1.391(2) . yes
C(1) C(6) 1.395(2) 3_655 yes
C(1) C(13) 1.514(2) . yes
C(2) C(3) 1.508(2) . yes
C(2) C(6) 1.391(2) . yes
C(3) C(4) 1.556(2) . yes
C(4) C(5) 1.563(3) . yes
C(4) C(7) 1.513(3) . yes
C(4) C(10) 1.524(2) . yes
C(5) C(6) 1.506(2) . yes
C(8) C(9) 1.493(3) . yes
C(11) C(12) 1.494(3) . yes
C(14) C(15) 1.542(3) . yes
C(14) C(21) 1.542(2) . yes
C(14) C(27) 1.541(3) . yes
C(15) C(16) 1.395(2) . yes
C(15) C(20) 1.395(3) . yes
C(16) C(17) 1.384(3) . yes
C(17) C(18) 1.381(3) . yes
C(18) C(19) 1.391(3) . yes
C(19) C(20) 1.380(3) . yes
C(21) C(22) 1.394(3) . yes
C(21) C(26) 1.387(2) . yes
C(22) C(23) 1.388(3) . yes
C(23) C(24) 1.381(3) . yes
C(24) C(25) 1.373(3) . yes
C(25) C(26) 1.400(3) . yes
C(27) C(28) 1.401(3) . yes
C(27) C(32) 1.382(2) . yes
C(28) C(29) 1.381(3) . yes
C(29) C(30) 1.388(3) . yes
C(30) C(31) 1.383(3) . yes
C(31) C(32) 1.397(3) . yes
C(33) C(34) 1.380(3) . yes
C(33) C(38) 1.384(3) . yes
C(34) C(35) 1.389(3) . yes
C(35) C(36) 1.391(3) . yes
C(36) C(37) 1.380(3) . yes
C(37) C(38) 1.389(3) . yes

loop_
_geom_contact_atom_site_label_1
_geom_contact_atom_site_label_2
_geom_contact_distance
_geom_contact_site_symmetry_2
O(1) O(6) 2.727(2) .
O(1) C(18) 3.397(2) 3_755
O(1) C(31) 3.510(3) 4_554
O(1) C(33) 3.572(2) .
O(1) C(34) 3.574(2) .
O(3) C(8) 3.380(3) 2_654
O(3) C(9) 3.418(3) 2_654
O(5) O(7) 2.759(2) 3_655
O(5) C(35) 3.587(2) 3_655
O(6) N(1) 2.971(2) .
O(6) C(20) 3.069(2) .
O(6) C(1) 3.344(2) .
O(6) C(2) 3.404(2) .
O(6) C(19) 3.442(2) 3_755
O(6) C(18) 3.555(3) 3_755
O(6) C(19) 3.575(2) .
O(7) C(13) 3.425(2) 3_655
O(7) C(3) 3.458(2) 3_655
O(7) C(9) 3.513(2) 2_644
O(7) C(2) 3.595(2) 3_655
N(1) C(33) 3.580(2) .
C(1) C(34) 3.344(3) 3_655
C(1) C(33) 3.484(3) .
C(2) C(34) 3.304(3) 3_655
C(2) C(35) 3.404(3) 3_655
C(3) C(35) 3.499(3) 3_655
C(6) C(34) 3.462(3) 3_655
C(6) C(34) 3.521(3) .
C(6) C(33) 3.559(3) 3_655
C(11) C(18) 3.464(3) 4_454
C(11) C(34) 3.528(3) 2_654
C(11) C(19) 3.567(3) 4_454
C(12) C(35) 3.410(3) 2_654
C(12) C(34) 3.531(3) 2_654
C(16) C(23) 3.503(3) 2_745
C(17) C(23) 3.543(3) 2_745

loop_
_geom_torsion_atom_site_label_1
_geom_torsion_atom_site_label_2
_geom_torsion_atom_site_label_3
_geom_torsion_atom_site_label_4
_geom_torsion
_geom_torsion_site_symmetry_1
_geom_torsion_site_symmetry_2
_geom_torsion_site_symmetry_3
_geom_torsion_site_symmetry_4
_geom_torsion_publ_flag
O(1) C(7) O(2) C(8) 1.8(3) 1_555 1_555 1_555 1_555 yes
O(1) C(7) C(4) C(3) 25.1(2) 1_555 1_555 1_555 1_555 yes
O(1) C(7) C(4) C(5) -88.5(2) 1_555 1_555 1_555 1_555 yes
O(1) C(7) C(4) C(10) 148.7(2) 1_555 1_555 1_555 1_555 yes
O(2) C(7) C(4) C(3) -158.7(1) 1_555 1_555 1_555 1_555 yes
O(2) C(7) C(4) C(5) 87.7(2) 1_555 1_555 1_555 1_555 yes
O(2) C(7) C(4) C(10) -35.1(2) 1_555 1_555 1_555 1_555 yes
O(3) C(10) O(4) C(11) -0.1(3) 1_555 1_555 1_555 1_555 yes
O(3) C(10) C(4) C(3) 36.0(3) 1_555 1_555 1_555 1_555 yes
O(3) C(10) C(4) C(5) 154.4(2) 1_555 1_555 1_555 1_555 yes
O(3) C(10) C(4) C(7) -86.7(2) 1_555 1_555 1_555 1_555 yes
O(4) C(10) C(4) C(3) -143.2(2) 1_555 1_555 1_555 1_555 yes
O(4) C(10) C(4) C(5) -24.8(2) 1_555 1_555 1_555 1_555 yes
O(4) C(10) C(4) C(7) 94.1(2) 1_555 1_555 1_555 1_555 yes
O(5) C(13) N(1) C(14) 9.5(3) 1_555 1_555 1_555 1_555 yes
O(5) C(13) C(1) C(2) 94.4(2) 1_555 1_555 1_555 1_555 yes
O(5) C(13) C(1) C(6) -80.4(2) 1_555 1_555 1_555 3_655 yes
O(6) C(33) C(34) C(35) -178.3(2) 1_555 1_555 1_555 1_555 yes
O(6) C(33) C(38) C(37) 179.1(2) 1_555 1_555 1_555 1_555 yes
O(7) C(35) C(34) C(33) 179.9(2) 1_555 1_555 1_555 1_555 yes
O(7) C(35) C(36) C(37) 178.9(2) 1_555 1_555 1_555 1_555 yes
N(1) C(13) C(1) C(2) -86.7(2) 1_555 1_555 1_555 1_555 yes
N(1) C(13) C(1) C(6) 98.5(2) 1_555 1_555 1_555 3_655 yes
N(1) C(14) C(15) C(16) -120.3(2) 1_555 1_555 1_555 1_555 yes
N(1) C(14) C(15) C(20) 60.4(2) 1_555 1_555 1_555 1_555 yes
N(1) C(14) C(21) C(22) -152.2(2) 1_555 1_555 1_555 1_555 yes
N(1) C(14) C(21) C(26) 27.7(2) 1_555 1_555 1_555 1_555 yes
N(1) C(14) C(27) C(28) 43.3(2) 1_555 1_555 1_555 1_555 yes
N(1) C(14) C(27) C(32) -139.8(2) 1_555 1_555 1_555 1_555 yes
C(1) C(2) C(3) C(4) 170.4(2) 1_555 1_555 1_555 1_555 yes
C(1) C(2) C(6) C(5) 176.0(2) 1_555 1_555 1_555 1_555 yes
C(1) C(6) C(2) C(3) 178.0(2) 1_555 3_655 3_655 3_655 yes
C(1) C(6) C(5) C(4) 169.3(2) 1_555 3_655 3_655 3_655 yes
C(1) C(13) N(1) C(14) -169.3(1) 1_555 1_555 1_555 1_555 yes
C(2) C(1) C(6) C(5) 175.3(2) 1_555 1_555 3_655 3_655 yes
C(2) C(3) C(4) C(5) 20.3(2) 1_555 1_555 1_555 1_555 yes
C(2) C(3) C(4) C(7) -93.9(2) 1_555 1_555 1_555 1_555 yes
C(2) C(3) C(4) C(10) 143.0(2) 1_555 1_555 1_555 1_555 yes
C(2) C(6) C(1) C(13) -174.9(2) 1_555 1_555 3_655 3_655 yes
C(2) C(6) C(5) C(4) 14.8(2) 1_555 1_555 1_555 1_555 yes
C(3) C(2) C(1) C(6) 177.6(2) 1_555 1_555 1_555 3_655 yes
C(3) C(2) C(1) C(13) 2.6(3) 1_555 1_555 1_555 1_555 yes
C(3) C(2) C(6) C(5) -1.9(2) 1_555 1_555 1_555 1_555 yes
C(3) C(4) C(5) C(6) -21.4(2) 1_555 1_555 1_555 1_555 yes
C(4) C(3) C(2) C(6) -12.0(2) 1_555 1_555 1_555 1_555 yes
C(4) C(7) O(2) C(8) -174.5(2) 1_555 1_555 1_555 1_555 yes
C(4) C(10) O(4) C(11) 179.1(2) 1_555 1_555 1_555 1_555 yes
C(5) C(6) C(1) C(13) 9.6(3) 1_555 1_555 3_655 3_655 yes
C(6) C(2) C(1) C(13) -174.8(2) 1_555 1_555 1_555 1_555 yes
C(6) C(5) C(4) C(7) 95.3(2) 1_555 1_555 1_555 1_555 yes
C(6) C(5) C(4) C(10) -143.3(2) 1_555 1_555 1_555 1_555 yes
C(7) O(2) C(8) C(9) 156.2(2) 1_555 1_555 1_555 1_555 yes
C(10) O(4) C(11) C(12) 151.5(2) 1_555 1_555 1_555 1_555 yes
C(13) N(1) C(14) C(15) 162.4(2) 1_555 1_555 1_555 1_555 yes
C(13) N(1) C(14) C(21) -81.1(2) 1_555 1_555 1_555 1_555 yes
C(13) N(1) C(14) C(27) 44.0(2) 1_555 1_555 1_555 1_555 yes
C(14) C(15) C(16) C(17) 179.1(2) 1_555 1_555 1_555 1_555 yes
C(14) C(15) C(20) C(19) -178.5(2) 1_555 1_555 1_555 1_555 yes
C(14) C(21) C(22) C(23) 179.9(2) 1_555 1_555 1_555 1_555 yes
C(14) C(21) C(26) C(25) 180.0(2) 1_555 1_555 1_555 1_555 yes
C(14) C(27) C(28) C(29) 177.3(2) 1_555 1_555 1_555 1_555 yes
C(14) C(27) C(32) C(31) -176.4(2) 1_555 1_555 1_555 1_555 yes
C(15) C(14) C(21) C(22) -38.1(2) 1_555 1_555 1_555 1_555 yes
C(15) C(14) C(21) C(26) 141.8(2) 1_555 1_555 1_555 1_555 yes
C(15) C(14) C(27) C(28) -71.1(2) 1_555 1_555 1_555 1_555 yes
C(15) C(14) C(27) C(32) 105.9(2) 1_555 1_555 1_555 1_555 yes
C(15) C(16) C(17) C(18) 0.4(3) 1_555 1_555 1_555 1_555 yes
C(15) C(20) C(19) C(18) -1.5(3) 1_555 1_555 1_555 1_555 yes
C(16) C(15) C(14) C(21) 120.8(2) 1_555 1_555 1_555 1_555 yes
C(16) C(15) C(14) C(27) -2.7(2) 1_555 1_555 1_555 1_555 yes
C(16) C(15) C(20) C(19) 2.2(3) 1_555 1_555 1_555 1_555 yes
C(16) C(17) C(18) C(19) 0.3(3) 1_555 1_555 1_555 1_555 yes
C(17) C(16) C(15) C(20) -1.6(3) 1_555 1_555 1_555 1_555 yes
C(17) C(18) C(19) C(20) 0.2(3) 1_555 1_555 1_555 1_555 yes
C(20) C(15) C(14) C(21) -58.5(2) 1_555 1_555 1_555 1_555 yes
C(20) C(15) C(14) C(27) 178.0(1) 1_555 1_555 1_555 1_555 yes
C(21) C(14) C(27) C(28) 168.0(2) 1_555 1_555 1_555 1_555 yes
C(21) C(14) C(27) C(32) -15.1(2) 1_555 1_555 1_555 1_555 yes
C(21) C(22) C(23) C(24) 0.2(3) 1_555 1_555 1_555 1_555 yes
C(21) C(26) C(25) C(24) 0.1(3) 1_555 1_555 1_555 1_555 yes
C(22) C(21) C(14) C(27) 84.3(2) 1_555 1_555 1_555 1_555 yes
C(22) C(21) C(26) C(25) -0.1(3) 1_555 1_555 1_555 1_555 yes
C(22) C(23) C(24) C(25) -0.2(3) 1_555 1_555 1_555 1_555 yes
C(23) C(22) C(21) C(26) 0.0(3) 1_555 1_555 1_555 1_555 yes
C(23) C(24) C(25) C(26) 0.0(3) 1_555 1_555 1_555 1_555 yes
C(26) C(21) C(14) C(27) -95.8(2) 1_555 1_555 1_555 1_555 yes
C(27) C(28) C(29) C(30) -0.7(3) 1_555 1_555 1_555 1_555 yes
C(27) C(32) C(31) C(30) -0.8(3) 1_555 1_555 1_555 1_555 yes
C(28) C(27) C(32) C(31) 0.5(3) 1_555 1_555 1_555 1_555 yes
C(28) C(29) C(30) C(31) 0.4(3) 1_555 1_555 1_555 1_555 yes
C(29) C(28) C(27) C(32) 0.3(3) 1_555 1_555 1_555 1_555 yes
C(29) C(30) C(31) C(32) 0.4(3) 1_555 1_555 1_555 1_555 yes
C(33) C(34) C(35) C(36) -0.5(3) 1_555 1_555 1_555 1_555 yes
C(33) C(38) C(37) C(36) -1.0(3) 1_555 1_555 1_555 1_555 yes
C(34) C(33) C(38) C(37) -0.3(3) 1_555 1_555 1_555 1_555 yes
C(34) C(35) C(36) C(37) -0.8(3) 1_555 1_555 1_555 1_555 yes
C(35) C(34) C(33) C(38) 1.0(3) 1_555 1_555 1_555 1_555 yes
C(35) C(36) C(37) C(38) 1.5(3) 1_555 1_555 1_555 1_555 yes
